data_8107483
loop_
_publ_author_name
'Al-Wahaibi, Lamya H.'
'Blacque, Olivier'
'Tiekink, Edward R. T.'
'El-Emam, Ali A.'

_publ_section_title
;
 Crystal structure of
 4-chloro-N&#x2032;-[(1E)-pyridin-3-ylmethylidene]benzohydrazide,
 C13H10ClN3O
;
_journal_issue 3
_journal_name_full 'Zeitschrift f\"ur Kristallographie - New Crystal Structures'
_journal_page_first 517
_journal_page_last 520
_journal_paper_doi 10.1515/ncrs-2023-0060
_journal_volume 238
_journal_year 2023
_chemical_formula_moiety 'C13 H10 Cl N3 O'
_chemical_formula_sum 'C13 H10 Cl N3 O'
_chemical_formula_weight 259.69
_space_group_crystal_system monoclinic
_space_group_IT_number 14
_space_group_name_Hall '-P 2ybc'
_space_group_name_H-M_alt 'P 1 21/c 1'
_atom_sites_solution_hydrogens mixed
_atom_sites_solution_primary direct
_atom_sites_solution_secondary difmap
_audit_creation_method SHELXL-2018/3
_cell_angle_alpha 90
_cell_angle_beta 90.0640(10)
_cell_angle_gamma 90
_cell_formula_units_Z 16
_cell_length_a 19.0933(2)
_cell_length_b 23.0910(3)
_cell_length_c 10.6831(2)
_cell_measurement_reflns_used 15721
_cell_measurement_temperature 160(2)
_cell_measurement_theta_max 78.5320
_cell_measurement_theta_min 3.8240
_cell_volume 4710.00(12)
_computing_cell_refinement 'CrysAlis^PRO^ [1]'
_computing_data_collection 'CrysAlis^PRO^ [1]'
_computing_data_reduction 'CrysAlis^PRO^ [1]'
_computing_molecular_graphics 'ORTEP-3 for Windows [4]'
_computing_publication_material 'SHELXL-2018/3 [3]'
_computing_structure_refinement 'SHELXL-2018/3 [3]'
_computing_structure_solution 'SHELXT [2]'
_diffrn_ambient_environment N~2~
_diffrn_ambient_temperature 160(2)
_diffrn_detector 'Hybrid Pixel Array Detector'
_diffrn_detector_area_resol_mean 5.8140
_diffrn_detector_type 'Pilatus 200K'
_diffrn_measured_fraction_theta_full 0.993
_diffrn_measured_fraction_theta_max 0.986
_diffrn_measurement_device 'four-circle diffractometer'
_diffrn_measurement_device_type 'XtaLAB Synergy, Dualflex, Pilatus 200K'
_diffrn_radiation_monochromator mirror
_diffrn_radiation_probe x-ray
_diffrn_radiation_type 'Cu K\a'
_diffrn_radiation_wavelength 1.54184
_diffrn_reflns_av_R_equivalents 0.0597
_diffrn_reflns_av_unetI/netI 0.0452
_diffrn_reflns_Laue_measured_fraction_full 0.993
_diffrn_reflns_Laue_measured_fraction_max 0.986
_diffrn_reflns_limit_h_max 23
_diffrn_reflns_limit_h_min -23
_diffrn_reflns_limit_k_max 28
_diffrn_reflns_limit_k_min -28
_diffrn_reflns_limit_l_max 12
_diffrn_reflns_limit_l_min -13
_diffrn_reflns_number 49867
_diffrn_reflns_point_group_measured_fraction_full 0.993
_diffrn_reflns_point_group_measured_fraction_max 0.986
_diffrn_reflns_theta_full 67.684
_diffrn_reflns_theta_max 74.508
_diffrn_reflns_theta_min 3.003
_diffrn_source 'micro-focus sealed X-ray tube'
_diffrn_source_type 'PhotonJet (Cu) X-ray Source'
_exptl_absorpt_coefficient_mu 2.799
_exptl_absorpt_correction_T_max 0.923
_exptl_absorpt_correction_T_min 0.745
_exptl_absorpt_correction_type analytical
_exptl_absorpt_process_details
;
CrysAlis^PRO^ [1]
;
_exptl_crystal_colour colourless
_exptl_crystal_density_diffrn 1.465
_exptl_crystal_description plate
_exptl_crystal_F_000 2144
_exptl_crystal_size_max 0.160
_exptl_crystal_size_mid 0.060
_exptl_crystal_size_min 0.030
_refine_diff_density_max 0.307
_refine_diff_density_min -0.296
_refine_diff_density_rms 0.056
_refine_ls_extinction_coef 0.00019(4)
_refine_ls_extinction_expression Fc^*^=kFc[1+0.001xFc^2^\l^3^/sin(2\q)]^-1/4^
_refine_ls_extinction_method 'SHELXL-2018/3 (Sheldrick 2018)'
_refine_ls_goodness_of_fit_ref 1.031
_refine_ls_hydrogen_treatment mixed
_refine_ls_matrix_type full
_refine_ls_number_parameters 667
_refine_ls_number_reflns 9505
_refine_ls_number_restraints 0
_refine_ls_restrained_S_all 1.031
_refine_ls_R_factor_all 0.0537
_refine_ls_R_factor_gt 0.0411
_refine_ls_shift/su_max 0.001
_refine_ls_shift/su_mean 0.000
_refine_ls_structure_factor_coef Fsqd
_refine_ls_weighting_details 'w=1/[\s^2^(Fo^2^)+(0.0469P)^2^+2.0594P] where P=(Fo^2^+2Fc^2^)/3'
_refine_ls_weighting_scheme calc
_refine_ls_wR_factor_gt 0.0981
_refine_ls_wR_factor_ref 0.1081
_reflns_Friedel_coverage 0.000
_reflns_Friedel_fraction_full .
_reflns_Friedel_fraction_max .
_reflns_number_gt 8033
_reflns_number_total 9505
_reflns_threshold_expression 'I > 2\s(I)'
_cod_data_source_file suppl_j_ncrs-2023-0060_suppl_001.cif
_cod_data_source_block shelx
_cod_original_sg_symbol_H-M 'P 21/c'
_cod_database_code 8107483
_shelx_shelxl_version_number 2018/3
_shelx_space_group_comment
;
The symmetry employed for this shelxl refinement is uniquely defined
by the following loop, which should always be used as a source of
symmetry information in preference to the above space-group names.
They are only intended as comments.
;
_shelx_estimated_absorpt_t_min 0.663
_shelx_estimated_absorpt_t_max 0.921

loop_
_space_group_symop_operation_xyz
'x, y, z'
'-x, y+1/2, -z+1/2'
'-x, -y, -z'
'x, -y-1/2, z-1/2'

loop_
_atom_site_label
_atom_site_type_symbol
_atom_site_fract_x
_atom_site_fract_y
_atom_site_fract_z
_atom_site_U_iso_or_equiv
_atom_site_adp_type
_atom_site_occupancy
_atom_site_site_symmetry_order
_atom_site_calc_flag
_atom_site_refinement_flags_posn
_atom_site_refinement_flags_adp
_atom_site_refinement_flags_occupancy
_atom_site_disorder_assembly
_atom_site_disorder_group
Cl1 Cl 0.59359(4) 1.04498(3) 0.12812(9) 0.0508(2) Uani 1 1 d . . . . .
O1 O 0.81695(11) 0.83009(9) 0.01032(17) 0.0418(5) Uani 1 1 d . . . . .
N1 N 0.81780(10) 0.82111(9) 0.22192(19) 0.0253(4) Uani 1 1 d . . . . .
H1N H 0.8052(16) 0.8318(13) 0.299(3) 0.037(8) Uiso 1 1 d . . . . .
N2 N 0.86948(9) 0.77919(8) 0.21536(19) 0.0258(4) Uani 1 1 d . . . . .
N3 N 1.02511(10) 0.66183(9) 0.45775(19) 0.0284(4) Uani 1 1 d . . . . .
C1 C 0.65304(13) 0.98756(11) 0.1273(3) 0.0357(6) Uani 1 1 d . . . . .
C2 C 0.69210(13) 0.97746(12) 0.0217(3) 0.0370(6) Uani 1 1 d . . . . .
H2 H 0.687848 1.001986 -0.049335 0.044 Uiso 1 1 calc R U . . .
C3 C 0.73779(13) 0.93090(12) 0.0205(2) 0.0340(6) Uani 1 1 d . . . . .
H3 H 0.764485 0.923116 -0.052631 0.041 Uiso 1 1 calc R U . . .
C4 C 0.74516(11) 0.89532(10) 0.1249(2) 0.0258(5) Uani 1 1 d . . . . .
C5 C 0.70582(12) 0.90698(11) 0.2315(2) 0.0298(5) Uani 1 1 d . . . . .
H5 H 0.710965 0.883442 0.303896 0.036 Uiso 1 1 calc R U . . .
C6 C 0.65907(13) 0.95302(11) 0.2322(3) 0.0361(6) Uani 1 1 d . . . . .
H6 H 0.631453 0.960677 0.304244 0.043 Uiso 1 1 calc R U . . .
C7 C 0.79607(12) 0.84577(11) 0.1136(2) 0.0283(5) Uani 1 1 d . . . . .
C8 C 0.88926(12) 0.75792(11) 0.3202(2) 0.0270(5) Uani 1 1 d . . . . .
H8 H 0.867406 0.770135 0.395525 0.032 Uiso 1 1 calc R U . . .
C9 C 0.94552(11) 0.71479(10) 0.3244(2) 0.0245(5) Uani 1 1 d . . . . .
C10 C 0.97166(12) 0.69866(11) 0.4408(2) 0.0283(5) Uani 1 1 d . . . . .
H10 H 0.950236 0.714787 0.513076 0.034 Uiso 1 1 calc R U . . .
C11 C 1.05365(12) 0.63894(10) 0.3541(2) 0.0277(5) Uani 1 1 d . . . . .
H11 H 1.091646 0.612743 0.363559 0.033 Uiso 1 1 calc R U . . .
C12 C 1.03072(12) 0.65145(10) 0.2344(2) 0.0273(5) Uani 1 1 d . . . . .
H12 H 1.052461 0.634029 0.163883 0.033 Uiso 1 1 calc R U . . .
C13 C 0.97570(12) 0.68966(10) 0.2188(2) 0.0267(5) Uani 1 1 d . . . . .
H13 H 0.958728 0.698652 0.137426 0.032 Uiso 1 1 calc R U . . .
Cl2 Cl -0.17512(3) 1.03769(3) 0.29158(8) 0.04596(18) Uani 1 1 d . . . . .
O2 O 0.05856(11) 0.83464(10) 0.44291(18) 0.0454(5) Uani 1 1 d . . . . .
N4 N 0.06562(10) 0.82269(9) 0.2330(2) 0.0277(4) Uani 1 1 d . . . . .
H4N H 0.0517(16) 0.8318(14) 0.154(3) 0.040(8) Uiso 1 1 d . . . . .
N5 N 0.11736(10) 0.78179(9) 0.24757(19) 0.0275(4) Uani 1 1 d . . . . .
N6 N 0.27438(11) 0.65524(10) 0.0344(2) 0.0318(5) Uani 1 1 d . . . . .
C14 C -0.11112(12) 0.98401(11) 0.3011(3) 0.0332(5) Uani 1 1 d . . . . .
C15 C -0.08093(15) 0.97208(12) 0.4151(3) 0.0400(6) Uani 1 1 d . . . . .
H15 H -0.093630 0.993681 0.487274 0.048 Uiso 1 1 calc R U . . .
C16 C -0.03174(14) 0.92815(12) 0.4234(2) 0.0354(6) Uani 1 1 d . . . . .
H16 H -0.011138 0.919326 0.502082 0.042 Uiso 1 1 calc R U . . .
C17 C -0.01203(12) 0.89665(10) 0.3175(2) 0.0274(5) Uani 1 1 d . . . . .
C18 C -0.04248(13) 0.91051(11) 0.2036(3) 0.0325(5) Uani 1 1 d . . . . .
H18 H -0.028996 0.889845 0.130590 0.039 Uiso 1 1 calc R U . . .
C19 C -0.09222(13) 0.95398(11) 0.1942(3) 0.0340(5) Uani 1 1 d . . . . .
H19 H -0.113015 0.963016 0.115805 0.041 Uiso 1 1 calc R U . . .
C20 C 0.04038(13) 0.84914(11) 0.3376(2) 0.0297(5) Uani 1 1 d . . . . .
C21 C 0.13624(12) 0.75560(11) 0.1475(2) 0.0285(5) Uani 1 1 d . . . . .
H21 H 0.113513 0.763837 0.070352 0.034 Uiso 1 1 calc R U . . .
C22 C 0.19281(12) 0.71303(10) 0.1522(2) 0.0263(5) Uani 1 1 d . . . . .
C23 C 0.21919(13) 0.69105(11) 0.0409(2) 0.0298(5) Uani 1 1 d . . . . .
H23 H 0.196880 0.701990 -0.035024 0.036 Uiso 1 1 calc R U . . .
C24 C 0.30306(12) 0.63875(11) 0.1430(2) 0.0315(5) Uani 1 1 d . . . . .
H24 H 0.342417 0.613616 0.140205 0.038 Uiso 1 1 calc R U . . .
C25 C 0.27879(13) 0.65615(11) 0.2595(2) 0.0305(5) Uani 1 1 d . . . . .
H25 H 0.299722 0.642027 0.334233 0.037 Uiso 1 1 calc R U . . .
C26 C 0.22351(13) 0.69448(11) 0.2638(2) 0.0292(5) Uani 1 1 d . . . . .
H26 H 0.206470 0.708119 0.341979 0.035 Uiso 1 1 calc R U . . .
Cl3 Cl 0.08214(3) 1.03786(3) 0.21099(8) 0.04106(16) Uani 1 1 d . . . . .
O3 O 0.30269(10) 0.82449(9) 0.05898(17) 0.0381(4) Uani 1 1 d . . . . .
N7 N 0.32103(10) 0.82356(9) 0.2694(2) 0.0271(4) Uani 1 1 d . . . . .
H7N H 0.3076(15) 0.8339(13) 0.348(3) 0.036(8) Uiso 1 1 d . . . . .
N8 N 0.37216(10) 0.78150(9) 0.25922(19) 0.0275(4) Uani 1 1 d . . . . .
N9 N 0.52135(10) 0.65395(9) 0.4889(2) 0.0296(4) Uani 1 1 d . . . . .
C27 C 0.14266(12) 0.98153(10) 0.2002(3) 0.0305(5) Uani 1 1 d . . . . .
C28 C 0.14180(14) 0.94615(11) 0.0960(3) 0.0340(5) Uani 1 1 d . . . . .
H28 H 0.108069 0.952010 0.031786 0.041 Uiso 1 1 calc R U . . .
C29 C 0.19058(13) 0.90211(11) 0.0860(2) 0.0325(5) Uani 1 1 d . . . . .
H29 H 0.190897 0.878239 0.013623 0.039 Uiso 1 1 calc R U . . .
C30 C 0.23923(12) 0.89236(10) 0.1810(2) 0.0261(5) Uani 1 1 d . . . . .
C31 C 0.23839(13) 0.92840(11) 0.2849(2) 0.0319(5) Uani 1 1 d . . . . .
H31 H 0.270924 0.921952 0.350757 0.038 Uiso 1 1 calc R U . . .
C32 C 0.19099(13) 0.97365(12) 0.2943(3) 0.0345(5) Uani 1 1 d . . . . .
H32 H 0.191854 0.998821 0.364676 0.041 Uiso 1 1 calc R U . . .
C33 C 0.29055(12) 0.84407(11) 0.1626(2) 0.0269(5) Uani 1 1 d . . . . .
C34 C 0.38992(11) 0.75695(10) 0.3616(2) 0.0273(5) Uani 1 1 d . . . . .
H34 H 0.366949 0.766978 0.437392 0.033 Uiso 1 1 calc R U . . .
C35 C 0.44551(12) 0.71345(10) 0.3623(2) 0.0257(5) Uani 1 1 d . . . . .
C36 C 0.46772(12) 0.69104(10) 0.4761(2) 0.0283(5) Uani 1 1 d . . . . .
H36 H 0.443454 0.702664 0.549461 0.034 Uiso 1 1 calc R U . . .
C37 C 0.55412(12) 0.63711(11) 0.3841(2) 0.0301(5) Uani 1 1 d . . . . .
H37 H 0.592423 0.611049 0.391118 0.036 Uiso 1 1 calc R U . . .
C38 C 0.53468(13) 0.65593(11) 0.2663(2) 0.0310(5) Uani 1 1 d . . . . .
H38 H 0.558770 0.642451 0.194224 0.037 Uiso 1 1 calc R U . . .
C39 C 0.47991(12) 0.69451(11) 0.2546(2) 0.0279(5) Uani 1 1 d . . . . .
H39 H 0.465818 0.707992 0.174426 0.033 Uiso 1 1 calc R U . . .
Cl4 Cl 0.35255(4) 1.04736(3) 0.36861(9) 0.0527(2) Uani 1 1 d . . . . .
O4 O 0.55725(10) 0.81752(8) 0.45932(17) 0.0363(4) Uani 1 1 d . . . . .
N10 N 0.56900(10) 0.82025(9) 0.2477(2) 0.0260(4) Uani 1 1 d . . . . .
H10N H 0.5583(17) 0.8348(14) 0.174(3) 0.044(9) Uiso 1 1 d . . . . .
N11 N 0.62016(10) 0.77791(9) 0.25057(18) 0.0263(4) Uani 1 1 d . . . . .
N12 N 0.77016(10) 0.66277(9) -0.00942(19) 0.0281(4) Uani 1 1 d . . . . .
C40 C 0.40712(13) 0.98701(11) 0.3610(3) 0.0374(6) Uani 1 1 d . . . . .
C41 C 0.42203(19) 0.95691(13) 0.4692(3) 0.0533(9) Uani 1 1 d . . . . .
H41 H 0.402978 0.969116 0.546921 0.064 Uiso 1 1 calc R U . . .
C42 C 0.46483(17) 0.90893(13) 0.4635(3) 0.0451(7) Uani 1 1 d . . . . .
H42 H 0.474520 0.887993 0.538090 0.054 Uiso 1 1 calc R U . . .
C43 C 0.49400(11) 0.89049(10) 0.3521(2) 0.0274(5) Uani 1 1 d . . . . .
C44 C 0.47856(14) 0.92169(13) 0.2441(3) 0.0380(6) Uani 1 1 d . . . . .
H44 H 0.497893 0.909873 0.166278 0.046 Uiso 1 1 calc R U . . .
C45 C 0.43515(14) 0.96996(13) 0.2489(3) 0.0417(6) Uani 1 1 d . . . . .
H45 H 0.424953 0.991047 0.174764 0.050 Uiso 1 1 calc R U . . .
C46 C 0.54228(12) 0.83948(11) 0.3585(2) 0.0279(5) Uani 1 1 d . . . . .
C47 C 0.64068(12) 0.75953(10) 0.1438(2) 0.0279(5) Uani 1 1 d . . . . .
H47 H 0.619606 0.774414 0.069887 0.033 Uiso 1 1 calc R U . . .
C48 C 0.69598(11) 0.71606(10) 0.1334(2) 0.0241(4) Uani 1 1 d . . . . .
C49 C 0.71806(12) 0.70012(10) 0.0140(2) 0.0264(5) Uani 1 1 d . . . . .
H49 H 0.694571 0.716879 -0.055533 0.032 Uiso 1 1 calc R U . . .
C50 C 0.80208(12) 0.63944(10) 0.0905(2) 0.0279(5) Uani 1 1 d . . . . .
H50 H 0.839551 0.613170 0.076552 0.033 Uiso 1 1 calc R U . . .
C51 C 0.78344(12) 0.65153(11) 0.2122(2) 0.0289(5) Uani 1 1 d . . . . .
H51 H 0.807231 0.633411 0.279841 0.035 Uiso 1 1 calc R U . . .
C52 C 0.72991(12) 0.69020(11) 0.2350(2) 0.0274(5) Uani 1 1 d . . . . .
H52 H 0.716338 0.699107 0.318319 0.033 Uiso 1 1 calc R U . . .

loop_
_atom_site_aniso_label
_atom_site_aniso_U_11
_atom_site_aniso_U_22
_atom_site_aniso_U_33
_atom_site_aniso_U_23
_atom_site_aniso_U_13
_atom_site_aniso_U_12
Cl1 0.0403(3) 0.0345(3) 0.0776(6) -0.0002(3) -0.0082(4) 0.0117(3)
O1 0.0507(11) 0.0521(12) 0.0226(9) 0.0003(8) 0.0036(8) 0.0201(9)
N1 0.0250(9) 0.0302(10) 0.0207(10) 0.0016(8) 0.0017(8) 0.0056(8)
N2 0.0224(9) 0.0271(9) 0.0278(10) 0.0017(8) 0.0006(8) 0.0009(7)
N3 0.0292(10) 0.0326(10) 0.0235(10) 0.0024(8) -0.0022(8) 0.0006(8)
C1 0.0262(11) 0.0282(12) 0.0527(17) -0.0009(12) -0.0088(11) -0.0003(10)
C2 0.0326(13) 0.0372(14) 0.0412(15) 0.0100(12) -0.0067(11) -0.0005(11)
C3 0.0327(13) 0.0409(14) 0.0285(13) 0.0088(11) -0.0019(10) 0.0042(10)
C4 0.0229(10) 0.0286(11) 0.0257(12) 0.0013(10) -0.0028(9) -0.0004(9)
C5 0.0293(11) 0.0315(12) 0.0287(13) 0.0019(10) -0.0012(10) 0.0011(9)
C6 0.0355(13) 0.0354(14) 0.0373(15) -0.0046(11) 0.0017(11) 0.0035(10)
C7 0.0269(11) 0.0317(12) 0.0262(12) 0.0011(10) 0.0003(9) 0.0026(9)
C8 0.0255(10) 0.0325(12) 0.0231(12) 0.0005(9) 0.0036(9) -0.0001(9)
C9 0.0231(10) 0.0285(11) 0.0219(11) 0.0025(9) 0.0007(8) -0.0033(9)
C10 0.0294(12) 0.0318(12) 0.0236(12) 0.0021(10) 0.0027(9) 0.0003(9)
C11 0.0261(11) 0.0309(12) 0.0260(12) 0.0030(10) -0.0012(9) 0.0020(9)
C12 0.0269(11) 0.0313(12) 0.0237(12) -0.0007(9) 0.0033(9) 0.0011(9)
C13 0.0264(11) 0.0317(12) 0.0222(11) 0.0023(10) 0.0010(9) -0.0010(9)
Cl2 0.0323(3) 0.0356(3) 0.0700(5) 0.0044(3) 0.0057(3) 0.0071(3)
O2 0.0548(12) 0.0594(13) 0.0220(9) -0.0006(9) -0.0017(8) 0.0243(10)
N4 0.0280(10) 0.0316(10) 0.0235(11) -0.0001(8) 0.0004(8) 0.0045(8)
N5 0.0257(9) 0.0303(10) 0.0264(10) 0.0013(8) 0.0006(8) 0.0014(8)
N6 0.0292(10) 0.0365(11) 0.0296(11) -0.0022(9) 0.0052(8) 0.0009(9)
C14 0.0248(11) 0.0279(12) 0.0470(15) 0.0026(11) 0.0045(11) -0.0009(9)
C15 0.0408(14) 0.0413(15) 0.0379(15) -0.0068(12) 0.0112(12) 0.0060(12)
C16 0.0378(13) 0.0434(15) 0.0250(13) 0.0000(11) 0.0024(10) 0.0064(11)
C17 0.0249(10) 0.0306(12) 0.0267(12) -0.0006(9) 0.0027(9) -0.0017(9)
C18 0.0331(12) 0.0358(13) 0.0285(13) -0.0023(11) -0.0020(10) 0.0006(10)
C19 0.0336(12) 0.0321(13) 0.0364(14) 0.0020(11) -0.0072(11) -0.0008(10)
C20 0.0310(12) 0.0347(13) 0.0233(12) 0.0002(10) 0.0017(9) 0.0014(10)
C21 0.0298(11) 0.0312(12) 0.0245(12) -0.0008(10) 0.0007(9) 0.0008(10)
C22 0.0258(11) 0.0301(11) 0.0229(11) -0.0013(9) 0.0011(9) -0.0027(9)
C23 0.0303(12) 0.0346(13) 0.0244(12) -0.0003(10) 0.0017(9) -0.0018(10)
C24 0.0271(11) 0.0356(13) 0.0317(13) -0.0036(11) 0.0011(10) -0.0003(10)
C25 0.0306(12) 0.0324(12) 0.0285(12) -0.0006(10) -0.0014(10) -0.0016(10)
C26 0.0317(12) 0.0298(12) 0.0260(12) -0.0032(10) 0.0022(9) -0.0046(9)
Cl3 0.0327(3) 0.0336(3) 0.0569(4) -0.0052(3) -0.0042(3) 0.0069(2)
O3 0.0425(10) 0.0462(11) 0.0256(9) -0.0020(8) 0.0011(8) 0.0117(8)
N7 0.0258(9) 0.0331(10) 0.0224(10) -0.0006(8) 0.0017(8) 0.0046(8)
N8 0.0236(9) 0.0287(10) 0.0303(11) 0.0002(8) 0.0023(8) 0.0024(7)
N9 0.0273(10) 0.0343(11) 0.0274(11) 0.0027(9) -0.0026(8) -0.0019(8)
C27 0.0239(10) 0.0287(12) 0.0390(14) 0.0002(10) 0.0002(10) 0.0015(9)
C28 0.0345(12) 0.0333(12) 0.0341(14) 0.0003(11) -0.0098(11) 0.0025(10)
C29 0.0347(12) 0.0330(12) 0.0297(13) -0.0012(10) -0.0057(10) 0.0008(10)
C30 0.0261(11) 0.0273(11) 0.0248(12) 0.0035(9) 0.0017(9) -0.0017(9)
C31 0.0306(12) 0.0377(13) 0.0274(13) -0.0016(11) -0.0038(10) 0.0029(10)
C32 0.0358(12) 0.0377(13) 0.0301(13) -0.0065(11) 0.0008(11) 0.0038(10)
C33 0.0252(11) 0.0313(12) 0.0241(12) 0.0011(9) 0.0024(9) -0.0022(9)
C34 0.0262(10) 0.0310(12) 0.0247(12) 0.0014(10) 0.0033(9) -0.0001(9)
C35 0.0257(11) 0.0260(11) 0.0254(12) -0.0015(9) -0.0005(9) -0.0045(9)
C36 0.0302(12) 0.0293(12) 0.0255(12) -0.0016(10) 0.0000(10) -0.0029(9)
C37 0.0266(11) 0.0320(12) 0.0319(13) -0.0003(10) 0.0014(10) 0.0019(9)
C38 0.0297(12) 0.0359(13) 0.0275(13) -0.0013(10) 0.0043(10) 0.0011(10)
C39 0.0296(11) 0.0304(12) 0.0236(12) 0.0018(9) 0.0004(9) -0.0004(9)
Cl4 0.0382(3) 0.0310(3) 0.0888(6) 0.0023(3) 0.0192(4) 0.0070(3)
O4 0.0418(10) 0.0418(10) 0.0252(9) 0.0018(8) 0.0015(7) 0.0099(8)
N10 0.0254(9) 0.0289(10) 0.0238(10) -0.0017(8) -0.0016(8) 0.0036(8)
N11 0.0235(9) 0.0289(10) 0.0264(10) -0.0035(8) -0.0013(8) 0.0023(7)
N12 0.0277(10) 0.0319(10) 0.0248(10) -0.0008(8) 0.0025(8) 0.0005(8)
C40 0.0265(11) 0.0289(12) 0.0569(18) -0.0004(12) 0.0103(12) 0.0015(10)
C41 0.070(2) 0.0374(15) 0.0525(19) 0.0036(14) 0.0309(16) 0.0141(14)
C42 0.0617(18) 0.0375(14) 0.0361(15) 0.0056(12) 0.0174(14) 0.0121(13)
C43 0.0228(10) 0.0298(12) 0.0297(12) -0.0035(10) 0.0011(9) -0.0023(9)
C44 0.0402(14) 0.0455(15) 0.0283(13) -0.0061(11) -0.0017(11) 0.0116(12)
C45 0.0389(14) 0.0459(16) 0.0403(16) -0.0002(12) -0.0071(12) 0.0107(12)
C46 0.0250(11) 0.0311(12) 0.0275(13) -0.0008(10) 0.0013(9) -0.0017(9)
C47 0.0262(10) 0.0327(12) 0.0247(12) -0.0004(10) -0.0035(9) 0.0005(10)
C48 0.0248(10) 0.0258(11) 0.0218(11) -0.0016(9) -0.0008(9) -0.0011(9)
C49 0.0257(11) 0.0300(12) 0.0235(12) 0.0009(9) -0.0021(9) 0.0002(9)
C50 0.0253(11) 0.0297(12) 0.0287(12) 0.0005(10) 0.0005(9) 0.0007(9)
C51 0.0287(11) 0.0309(12) 0.0271(12) 0.0019(10) -0.0017(10) 0.0025(9)
C52 0.0282(11) 0.0313(12) 0.0228(12) -0.0017(9) 0.0013(9) -0.0017(9)

loop_
_atom_type_symbol
_atom_type_description
_atom_type_scat_dispersion_real
_atom_type_scat_dispersion_imag
_atom_type_scat_source
C C 0.0181 0.0091 'International Tables Vol C Tables 4.2.6.8 and 6.1.1.4'
H H 0.0000 0.0000 'International Tables Vol C Tables 4.2.6.8 and 6.1.1.4'
Cl Cl 0.3639 0.7018 'International Tables Vol C Tables 4.2.6.8 and 6.1.1.4'
N N 0.0311 0.0180 'International Tables Vol C Tables 4.2.6.8 and 6.1.1.4'
O O 0.0492 0.0322 'International Tables Vol C Tables 4.2.6.8 and 6.1.1.4'

loop_
_exptl_crystal_face_index_h
_exptl_crystal_face_index_k
_exptl_crystal_face_index_l
_exptl_crystal_face_perp_dist
0 -1 0 0.0090
0 1 0 0.0220
0 0 1 0.0312
0 0 -1 0.0312
1 0 0 0.0821
-1 0 0 0.0821
-5 3 -5 0.0361
5 5 -3 0.0580
0 5 2 0.0268

loop_
_geom_angle_atom_site_label_1
_geom_angle_atom_site_label_2
_geom_angle_atom_site_label_3
_geom_angle
_geom_angle_site_symmetry_1
_geom_angle_site_symmetry_3
C7 N1 N2 117.93(19) . .
C7 N1 H1N 126(2) . .
N2 N1 H1N 116(2) . .
C8 N2 N1 115.7(2) . .
C10 N3 C11 116.6(2) . .
C2 C1 C6 121.6(2) . .
C2 C1 Cl1 119.1(2) . .
C6 C1 Cl1 119.3(2) . .
C1 C2 C3 118.8(2) . .
C1 C2 H2 120.6 . .
C3 C2 H2 120.6 . .
C2 C3 C4 120.9(2) . .
C2 C3 H3 119.6 . .
C4 C3 H3 119.6 . .
C5 C4 C3 119.2(2) . .
C5 C4 C7 124.2(2) . .
C3 C4 C7 116.6(2) . .
C6 C5 C4 120.0(2) . .
C6 C5 H5 120.0 . .
C4 C5 H5 120.0 . .
C1 C6 C5 119.4(2) . .
C1 C6 H6 120.3 . .
C5 C6 H6 120.3 . .
O1 C7 N1 123.0(2) . .
O1 C7 C4 120.4(2) . .
N1 C7 C4 116.6(2) . .
N2 C8 C9 120.2(2) . .
N2 C8 H8 119.9 . .
C9 C8 H8 119.9 . .
C10 C9 C13 117.7(2) . .
C10 C9 C8 118.2(2) . .
C13 C9 C8 124.2(2) . .
N3 C10 C9 124.3(2) . .
N3 C10 H10 117.9 . .
C9 C10 H10 117.9 . .
N3 C11 C12 123.5(2) . .
N3 C11 H11 118.2 . .
C12 C11 H11 118.2 . .
C11 C12 C13 119.0(2) . .
C11 C12 H12 120.5 . .
C13 C12 H12 120.5 . .
C12 C13 C9 118.9(2) . .
C12 C13 H13 120.6 . .
C9 C13 H13 120.6 . .
C20 N4 N5 118.0(2) . .
C20 N4 H4N 124(2) . .
N5 N4 H4N 118(2) . .
C21 N5 N4 115.6(2) . .
C24 N6 C23 116.8(2) . .
C15 C14 C19 121.4(2) . .
C15 C14 Cl2 119.2(2) . .
C19 C14 Cl2 119.4(2) . .
C14 C15 C16 119.1(2) . .
C14 C15 H15 120.4 . .
C16 C15 H15 120.4 . .
C15 C16 C17 120.9(3) . .
C15 C16 H16 119.6 . .
C17 C16 H16 119.6 . .
C18 C17 C16 118.5(2) . .
C18 C17 C20 125.0(2) . .
C16 C17 C20 116.4(2) . .
C19 C18 C17 121.2(2) . .
C19 C18 H18 119.4 . .
C17 C18 H18 119.4 . .
C14 C19 C18 118.9(3) . .
C14 C19 H19 120.6 . .
C18 C19 H19 120.6 . .
O2 C20 N4 122.1(2) . .
O2 C20 C17 121.4(2) . .
N4 C20 C17 116.5(2) . .
N5 C21 C22 119.9(2) . .
N5 C21 H21 120.1 . .
C22 C21 H21 120.1 . .
C23 C22 C26 117.9(2) . .
C23 C22 C21 119.1(2) . .
C26 C22 C21 123.0(2) . .
N6 C23 C22 123.8(2) . .
N6 C23 H23 118.1 . .
C22 C23 H23 118.1 . .
N6 C24 C25 124.0(2) . .
N6 C24 H24 118.0 . .
C25 C24 H24 118.0 . .
C26 C25 C24 118.2(2) . .
C26 C25 H25 120.9 . .
C24 C25 H25 120.9 . .
C25 C26 C22 119.3(2) . .
C25 C26 H26 120.4 . .
C22 C26 H26 120.4 . .
C33 N7 N8 118.6(2) . .
C33 N7 H7N 124.0(19) . .
N8 N7 H7N 117.3(19) . .
C34 N8 N7 115.6(2) . .
C37 N9 C36 117.2(2) . .
C32 C27 C28 121.2(2) . .
C32 C27 Cl3 119.6(2) . .
C28 C27 Cl3 119.1(2) . .
C27 C28 C29 119.3(2) . .
C27 C28 H28 120.3 . .
C29 C28 H28 120.3 . .
C28 C29 C30 120.8(2) . .
C28 C29 H29 119.6 . .
C30 C29 H29 119.6 . .
C31 C30 C29 118.5(2) . .
C31 C30 C33 124.0(2) . .
C29 C30 C33 117.5(2) . .
C32 C31 C30 121.2(2) . .
C32 C31 H31 119.4 . .
C30 C31 H31 119.4 . .
C27 C32 C31 118.9(2) . .
C27 C32 H32 120.5 . .
C31 C32 H32 120.5 . .
O3 C33 N7 123.3(2) . .
O3 C33 C30 121.4(2) . .
N7 C33 C30 115.3(2) . .
N8 C34 C35 120.1(2) . .
N8 C34 H34 119.9 . .
C35 C34 H34 119.9 . .
C36 C35 C39 117.5(2) . .
C36 C35 C34 118.8(2) . .
C39 C35 C34 123.6(2) . .
N9 C36 C35 124.1(2) . .
N9 C36 H36 118.0 . .
C35 C36 H36 118.0 . .
N9 C37 C38 123.0(2) . .
N9 C37 H37 118.5 . .
C38 C37 H37 118.5 . .
C39 C38 C37 119.3(2) . .
C39 C38 H38 120.4 . .
C37 C38 H38 120.4 . .
C38 C39 C35 119.0(2) . .
C38 C39 H39 120.5 . .
C35 C39 H39 120.5 . .
C46 N10 N11 118.5(2) . .
C46 N10 H10N 125(2) . .
N11 N10 H10N 117(2) . .
C47 N11 N10 115.6(2) . .
C49 N12 C50 116.5(2) . .
C45 C40 C41 120.5(2) . .
C45 C40 Cl4 120.3(2) . .
C41 C40 Cl4 119.2(2) . .
C40 C41 C42 119.4(3) . .
C40 C41 H41 120.3 . .
C42 C41 H41 120.3 . .
C41 C42 C43 121.7(3) . .
C41 C42 H42 119.2 . .
C43 C42 H42 119.2 . .
C42 C43 C44 118.0(2) . .
C42 C43 C46 116.9(2) . .
C44 C43 C46 125.1(2) . .
C45 C44 C43 120.7(2) . .
C45 C44 H44 119.7 . .
C43 C44 H44 119.7 . .
C40 C45 C44 119.8(3) . .
C40 C45 H45 120.1 . .
C44 C45 H45 120.1 . .
O4 C46 N10 122.8(2) . .
O4 C46 C43 120.6(2) . .
N10 C46 C43 116.6(2) . .
N11 C47 C48 121.2(2) . .
N11 C47 H47 119.4 . .
C48 C47 H47 119.4 . .
C49 C48 C52 117.2(2) . .
C49 C48 C47 118.0(2) . .
C52 C48 C47 124.7(2) . .
N12 C49 C48 124.5(2) . .
N12 C49 H49 117.7 . .
C48 C49 H49 117.7 . .
N12 C50 C51 123.5(2) . .
N12 C50 H50 118.2 . .
C51 C50 H50 118.2 . .
C50 C51 C52 119.3(2) . .
C50 C51 H51 120.3 . .
C52 C51 H51 120.3 . .
C51 C52 C48 118.9(2) . .
C51 C52 H52 120.6 . .
C48 C52 H52 120.6 . .

loop_
_geom_bond_atom_site_label_1
_geom_bond_atom_site_label_2
_geom_bond_distance
_geom_bond_site_symmetry_2
Cl1 C1 1.745(3) .
O1 C7 1.228(3) .
N1 C7 1.355(3) .
N1 N2 1.384(3) .
N1 H1N 0.89(3) .
N2 C8 1.279(3) .
N3 C10 1.341(3) .
N3 C11 1.343(3) .
C1 C2 1.374(4) .
C1 C6 1.380(4) .
C2 C3 1.385(4) .
C2 H2 0.9500 .
C3 C4 1.393(3) .
C3 H3 0.9500 .
C4 C5 1.391(3) .
C4 C7 1.506(3) .
C5 C6 1.388(3) .
C5 H5 0.9500 .
C6 H6 0.9500 .
C8 C9 1.466(3) .
C8 H8 0.9500 .
C9 C10 1.390(3) .
C9 C13 1.394(3) .
C10 H10 0.9500 .
C11 C12 1.381(3) .
C11 H11 0.9500 .
C12 C13 1.382(3) .
C12 H12 0.9500 .
C13 H13 0.9500 .
Cl2 C14 1.744(3) .
O2 C20 1.223(3) .
N4 C20 1.362(3) .
N4 N5 1.376(3) .
N4 H4N 0.91(3) .
N5 C21 1.280(3) .
N6 C24 1.337(3) .
N6 C23 1.341(3) .
C14 C15 1.375(4) .
C14 C19 1.384(4) .
C15 C16 1.385(4) .
C15 H15 0.9500 .
C16 C17 1.397(3) .
C16 H16 0.9500 .
C17 C18 1.386(4) .
C17 C20 1.500(3) .
C18 C19 1.385(4) .
C18 H18 0.9500 .
C19 H19 0.9500 .
C21 C22 1.461(3) .
C21 H21 0.9500 .
C22 C23 1.387(3) .
C22 C26 1.396(4) .
C23 H23 0.9500 .
C24 C25 1.388(4) .
C24 H24 0.9500 .
C25 C26 1.378(4) .
C25 H25 0.9500 .
C26 H26 0.9500 .
Cl3 C27 1.744(2) .
O3 C33 1.218(3) .
N7 C33 1.365(3) .
N7 N8 1.382(3) .
N7 H7N 0.91(3) .
N8 C34 1.277(3) .
N9 C37 1.341(3) .
N9 C36 1.342(3) .
C27 C32 1.376(4) .
C27 C28 1.381(4) .
C28 C29 1.383(4) .
C28 H28 0.9500 .
C29 C30 1.393(3) .
C29 H29 0.9500 .
C30 C31 1.387(4) .
C30 C33 1.497(3) .
C31 C32 1.386(4) .
C31 H31 0.9500 .
C32 H32 0.9500 .
C34 C35 1.461(3) .
C34 H34 0.9500 .
C35 C36 1.387(3) .
C35 C39 1.396(3) .
C36 H36 0.9500 .
C37 C38 1.381(4) .
C37 H37 0.9500 .
C38 C39 1.379(3) .
C38 H38 0.9500 .
C39 H39 0.9500 .
Cl4 C40 1.742(3) .
O4 C46 1.224(3) .
N10 C46 1.363(3) .
N10 N11 1.382(3) .
N10 H10N 0.88(4) .
N11 C47 1.279(3) .
N12 C49 1.340(3) .
N12 C50 1.342(3) .
C40 C45 1.370(4) .
C40 C41 1.378(5) .
C41 C42 1.378(4) .
C41 H41 0.9500 .
C42 C43 1.381(4) .
C42 H42 0.9500 .
C43 C44 1.392(4) .
C43 C46 1.497(3) .
C44 C45 1.390(4) .
C44 H44 0.9500 .
C45 H45 0.9500 .
C47 C48 1.461(3) .
C47 H47 0.9500 .
C48 C49 1.393(3) .
C48 C52 1.397(3) .
C49 H49 0.9500 .
C50 C51 1.377(4) .
C50 H50 0.9500 .
C51 C52 1.379(3) .
C51 H51 0.9500 .
C52 H52 0.9500 .

loop_
_geom_torsion_atom_site_label_1
_geom_torsion_atom_site_label_2
_geom_torsion_atom_site_label_3
_geom_torsion_atom_site_label_4
_geom_torsion
_geom_torsion_site_symmetry_1
_geom_torsion_site_symmetry_2
_geom_torsion_site_symmetry_3
_geom_torsion_site_symmetry_4
C7 N1 N2 C8 178.7(2) . . . .
C6 C1 C2 C3 0.9(4) . . . .
Cl1 C1 C2 C3 -178.3(2) . . . .
C1 C2 C3 C4 -1.1(4) . . . .
C2 C3 C4 C5 0.1(4) . . . .
C2 C3 C4 C7 179.8(2) . . . .
C3 C4 C5 C6 1.1(4) . . . .
C7 C4 C5 C6 -178.6(2) . . . .
C2 C1 C6 C5 0.2(4) . . . .
Cl1 C1 C6 C5 179.4(2) . . . .
C4 C5 C6 C1 -1.2(4) . . . .
N2 N1 C7 O1 4.7(4) . . . .
N2 N1 C7 C4 -174.04(19) . . . .
C5 C4 C7 O1 163.5(2) . . . .
C3 C4 C7 O1 -16.2(3) . . . .
C5 C4 C7 N1 -17.7(3) . . . .
C3 C4 C7 N1 162.5(2) . . . .
N1 N2 C8 C9 -177.7(2) . . . .
N2 C8 C9 C10 171.5(2) . . . .
N2 C8 C9 C13 -7.0(4) . . . .
C11 N3 C10 C9 -1.1(4) . . . .
C13 C9 C10 N3 1.9(4) . . . .
C8 C9 C10 N3 -176.8(2) . . . .
C10 N3 C11 C12 -0.1(4) . . . .
N3 C11 C12 C13 0.3(4) . . . .
C11 C12 C13 C9 0.6(3) . . . .
C10 C9 C13 C12 -1.6(3) . . . .
C8 C9 C13 C12 177.0(2) . . . .
C20 N4 N5 C21 175.8(2) . . . .
C19 C14 C15 C16 -1.5(4) . . . .
Cl2 C14 C15 C16 177.9(2) . . . .
C14 C15 C16 C17 0.9(4) . . . .
C15 C16 C17 C18 0.4(4) . . . .
C15 C16 C17 C20 -178.6(2) . . . .
C16 C17 C18 C19 -1.0(4) . . . .
C20 C17 C18 C19 177.9(2) . . . .
C15 C14 C19 C18 0.9(4) . . . .
Cl2 C14 C19 C18 -178.52(19) . . . .
C17 C18 C19 C14 0.4(4) . . . .
N5 N4 C20 O2 -5.4(4) . . . .
N5 N4 C20 C17 175.5(2) . . . .
C18 C17 C20 O2 -170.8(3) . . . .
C16 C17 C20 O2 8.1(4) . . . .
C18 C17 C20 N4 8.2(4) . . . .
C16 C17 C20 N4 -172.8(2) . . . .
N4 N5 C21 C22 177.5(2) . . . .
N5 C21 C22 C23 -171.1(2) . . . .
N5 C21 C22 C26 6.8(4) . . . .
C24 N6 C23 C22 2.5(4) . . . .
C26 C22 C23 N6 -3.2(4) . . . .
C21 C22 C23 N6 174.8(2) . . . .
C23 N6 C24 C25 0.5(4) . . . .
N6 C24 C25 C26 -2.6(4) . . . .
C24 C25 C26 C22 1.8(4) . . . .
C23 C22 C26 C25 0.9(3) . . . .
C21 C22 C26 C25 -177.0(2) . . . .
C33 N7 N8 C34 -168.3(2) . . . .
C32 C27 C28 C29 -0.2(4) . . . .
Cl3 C27 C28 C29 178.8(2) . . . .
C27 C28 C29 C30 1.5(4) . . . .
C28 C29 C30 C31 -1.0(4) . . . .
C28 C29 C30 C33 -179.6(2) . . . .
C29 C30 C31 C32 -0.7(4) . . . .
C33 C30 C31 C32 177.8(2) . . . .
C28 C27 C32 C31 -1.6(4) . . . .
Cl3 C27 C32 C31 179.5(2) . . . .
C30 C31 C32 C27 2.0(4) . . . .
N8 N7 C33 O3 5.1(4) . . . .
N8 N7 C33 C30 -176.01(19) . . . .
C31 C30 C33 O3 -159.0(2) . . . .
C29 C30 C33 O3 19.5(3) . . . .
C31 C30 C33 N7 22.1(3) . . . .
C29 C30 C33 N7 -159.4(2) . . . .
N7 N8 C34 C35 -177.6(2) . . . .
N8 C34 C35 C36 174.7(2) . . . .
N8 C34 C35 C39 -2.7(4) . . . .
C37 N9 C36 C35 -1.3(4) . . . .
C39 C35 C36 N9 2.2(4) . . . .
C34 C35 C36 N9 -175.3(2) . . . .
C36 N9 C37 C38 -0.4(4) . . . .
N9 C37 C38 C39 1.1(4) . . . .
C37 C38 C39 C35 -0.1(4) . . . .
C36 C35 C39 C38 -1.4(3) . . . .
C34 C35 C39 C38 176.0(2) . . . .
C46 N10 N11 C47 176.6(2) . . . .
C45 C40 C41 C42 -0.8(5) . . . .
Cl4 C40 C41 C42 179.6(3) . . . .
C40 C41 C42 C43 0.8(5) . . . .
C41 C42 C43 C44 -0.4(5) . . . .
C41 C42 C43 C46 177.2(3) . . . .
C42 C43 C44 C45 0.1(4) . . . .
C46 C43 C44 C45 -177.4(3) . . . .
C41 C40 C45 C44 0.5(5) . . . .
Cl4 C40 C45 C44 -179.9(2) . . . .
C43 C44 C45 C40 -0.1(4) . . . .
N11 N10 C46 O4 -6.4(3) . . . .
N11 N10 C46 C43 172.33(19) . . . .
C42 C43 C46 O4 -3.5(4) . . . .
C44 C43 C46 O4 174.0(3) . . . .
C42 C43 C46 N10 177.8(2) . . . .
C44 C43 C46 N10 -4.7(4) . . . .
N10 N11 C47 C48 178.2(2) . . . .
N11 C47 C48 C49 -176.9(2) . . . .
N11 C47 C48 C52 1.3(4) . . . .
C50 N12 C49 C48 0.5(3) . . . .
C52 C48 C49 N12 -1.3(4) . . . .
C47 C48 C49 N12 177.0(2) . . . .
C49 N12 C50 C51 0.7(3) . . . .
N12 C50 C51 C52 -1.0(4) . . . .
C50 C51 C52 C48 0.0(4) . . . .
C49 C48 C52 C51 1.0(3) . . . .
C47 C48 C52 C51 -177.2(2) . . . .
